data_2010615
loop_
_publ_author_name
'Boryczka, Stanis\/law'
'Schreurs, Antoine M. M.'
'Kroon, Jan'
'Steiner, Thomas'

_publ_section_title
;
 C[tripleC---H&#x00B7;&#x00B7;&#x00B7;N hydrogen bonding in
 3-methylthio-4-propargylthioquinoline
;
_journal_issue 2
_journal_name_full 'Acta Crystallographica Section C'
_journal_page_first 263
_journal_page_last 264
_journal_paper_doi 10.1107/S0108270199016297
_journal_volume 56
_journal_year 2000
_chemical_formula_iupac 'C13 H11 N S2'
_chemical_formula_moiety 'C13 H11 N S2'
_chemical_formula_sum 'C13 H11 N S2'
_chemical_formula_weight 245.35
_chemical_name_systematic
;
3-methylthio-4-propargylthioquinoline
;
_space_group_IT_number 2
_symmetry_cell_setting triclinic
_symmetry_space_group_name_Hall '-P 1'
_symmetry_space_group_name_H-M 'P -1'
_cell_angle_alpha 107.57(3)
_cell_angle_beta 100.99(3)
_cell_angle_gamma 94.57(3)
_cell_formula_units_Z 2
_cell_length_a 7.448(3)
_cell_length_b 8.514(3)
_cell_length_c 9.786(3)
_cell_measurement_reflns_used 37
_cell_measurement_temperature 125
_cell_measurement_theta_max 18.0
_cell_measurement_theta_min 3.8
_cell_volume 574.5(4)
_computing_cell_refinement EVAL14
_computing_data_collection 'EVAL14 (Duisenberg, 1998)'
_computing_data_reduction EVAL14
_computing_publication_material ' SHELXL97, ORTEPII (Johnson, 1976), PLATON (Spek, 1990)'
_computing_structure_refinement 'SHELXL97 (Sheldrick, 1997)'
_computing_structure_solution 'SHELXS86 (Sheldrick, 1986)'
_diffrn_ambient_temperature 123=5
_diffrn_measured_fraction_theta_full .992
_diffrn_measured_fraction_theta_max .992
_diffrn_measurement_device_type 'Nonius Kappa CCD diffractometer'
_diffrn_measurement_method '\w scans'
_diffrn_radiation_monochromator graphite
_diffrn_radiation_source 'fine-focus sealed tube'
_diffrn_radiation_type MoK\a
_diffrn_radiation_wavelength .71073
_diffrn_reflns_av_R_equivalents .0363
_diffrn_reflns_av_sigmaI/netI .0210
_diffrn_reflns_limit_h_max 7
_diffrn_reflns_limit_h_min -9
_diffrn_reflns_limit_k_max 10
_diffrn_reflns_limit_k_min -11
_diffrn_reflns_limit_l_max 10
_diffrn_reflns_limit_l_min -12
_diffrn_reflns_number 3618
_diffrn_reflns_theta_full 27.50
_diffrn_reflns_theta_max 27.50
_diffrn_reflns_theta_min 2.24
_exptl_absorpt_coefficient_mu .432
_exptl_absorpt_correction_type none
_exptl_crystal_colour yellow
_exptl_crystal_density_diffrn 1.418
_exptl_crystal_density_method 'not measured'
_exptl_crystal_description block
_exptl_crystal_F_000 256
_exptl_crystal_size_max .25
_exptl_crystal_size_mid .20
_exptl_crystal_size_min .10
_refine_diff_density_max .930
_refine_diff_density_min -.464
_refine_ls_extinction_method none
_refine_ls_goodness_of_fit_ref 1.098
_refine_ls_hydrogen_treatment mixed
_refine_ls_matrix_type full
_refine_ls_number_parameters 157
_refine_ls_number_reflns 2616
_refine_ls_number_restraints 0
_refine_ls_restrained_S_all 1.098
_refine_ls_R_factor_all .0624
_refine_ls_R_factor_gt .0530
_refine_ls_shift/su_max .000
_refine_ls_shift/su_mean .000
_refine_ls_structure_factor_coef Fsqd
_refine_ls_weighting_details 'w=1/[\s^2^(Fo^2^)+(0.0387P)^2^+1.3190P] where P=(Fo^2^+2Fc^2^)/3'
_refine_ls_weighting_scheme calc
_refine_ls_wR_factor_ref .1271
_reflns_number_gt 2315
_reflns_number_total 2616
_reflns_threshold_expression I>2\s(I)
_cod_data_source_file de1124.cif
_cod_data_source_block I
_cod_original_cell_volume 574.4(4)
_cod_database_code 2010615
_cod_database_fobs_code 2010615

loop_
_symmetry_equiv_pos_as_xyz
'x, y, z'
'-x, -y, -z'

loop_
_atom_site_label
_atom_site_fract_x
_atom_site_fract_y
_atom_site_fract_z
_atom_site_U_iso_or_equiv
_atom_site_adp_type
_atom_site_calc_flag
_atom_site_refinement_flags
_atom_site_occupancy
_atom_site_disorder_assembly
_atom_site_disorder_group
_atom_site_type_symbol
S1 -.12539(10) .17260(9) .12076(7) .02530(18) Uani d . 1 . . S
S2 -.16271(9) -.18335(8) .14597(7) .02319(18) Uani d . 1 . . S
N1 -.2356(3) .2642(3) .5239(2) .0245(5) Uani d . 1 . . N
C2 -.2034(4) .2807(3) .4005(3) .0240(5) Uani d . 1 . . C
H2 -.1956 .3888 .3913 .025(8) Uiso calc R 1 . . H
C3 -.1797(3) .1457(3) .2803(3) .0207(5) Uani d . 1 . . C
C4 -.1955(3) -.0125(3) .2920(3) .0197(5) Uani d . 1 . . C
C5 -.2320(3) -.0356(3) .4233(3) .0207(5) Uani d . 1 . . C
C6 -.2505(3) -.1939(3) .4467(3) .0255(6) Uani d . 1 . . C
H6 -.2408 -.2916 .3712 .036(9) Uiso calc R 1 . . H
C7 -.2814(4) -.2055(4) .5738(3) .0315(6) Uani d . 1 . . C
H7 -.2938 -.3116 .5868 .039(10) Uiso calc R 1 . . H
C8 -.2957(4) -.0640(4) .6881(3) .0321(7) Uani d . 1 . . C
H8 -.3163 -.0748 .7780 .048(11) Uiso calc R 1 . . H
C9 -.2800(4) .0903(4) .6705(3) .0295(6) Uani d . 1 . . C
H9 -.2902 .1855 .7485 .038(9) Uiso calc R 1 . . H
C10 -.2489(3) .1092(3) .5375(3) .0220(5) Uani d . 1 . . C
C11 -.1089(4) .3950(4) .1561(3) .0310(6) Uani d . 1 . . C
H11A -.0150 .4529 .2465 .065(13) Uiso calc R 1 . . H
H11B -.2288 .4303 .1675 .028(8) Uiso calc R 1 . . H
H11C -.0739 .4223 .0734 .063(13) Uiso calc R 1 . . H
C12 -.3977(4) -.2372(4) .0326(3) .0272(6) Uani d . 1 . . C
H12A -.4828 -.2790 .0844 .042(10) Uiso calc R 1 . . H
H12B -.4408 -.1378 .0120 .033(9) Uiso calc R 1 . . H
C13 -.3947(4) -.3663(3) -.1049(3) .0247(5) Uani d . 1 . . C
C14 -.3852(4) -.4699(4) -.2141(3) .0279(6) Uani d . 1 . . C
H14 -.3776 -.5532 -.3020 .056(12) Uiso calc R 1 . . H

loop_
_atom_site_aniso_label
_atom_site_aniso_U_11
_atom_site_aniso_U_22
_atom_site_aniso_U_33
_atom_site_aniso_U_12
_atom_site_aniso_U_13
_atom_site_aniso_U_23
S1 .0299(4) .0276(4) .0175(3) .0059(3) .0087(3) .0035(2)
S2 .0225(3) .0256(3) .0150(3) .0062(2) .0035(2) -.0032(2)
N1 .0229(11) .0309(12) .0147(10) .0064(9) .0053(8) -.0011(9)
C2 .0237(13) .0252(13) .0181(12) .0050(10) .0041(10) -.0004(10)
C3 .0169(11) .0285(13) .0133(11) .0054(9) .0043(9) .0009(10)
C4 .0165(11) .0255(12) .0107(10) .0042(9) .0018(8) -.0027(9)
C5 .0132(11) .0292(13) .0156(11) .0028(9) .0022(9) .0020(10)
C6 .0174(12) .0282(14) .0229(13) .0019(10) -.0008(10) .0001(11)
C7 .0238(13) .0367(16) .0347(15) .0028(11) .0049(11) .0139(13)
C8 .0251(14) .0548(19) .0191(12) .0075(13) .0081(10) .0134(13)
C9 .0230(13) .0447(17) .0165(12) .0082(12) .0062(10) .0020(11)
C10 .0142(11) .0339(14) .0140(11) .0051(10) .0025(9) .0020(10)
C11 .0295(14) .0310(15) .0346(15) .0045(11) .0117(12) .0108(12)
C12 .0222(13) .0313(14) .0187(12) .0035(10) .0036(10) -.0048(11)
C13 .0211(12) .0276(14) .0203(12) -.0009(10) .0044(10) .0015(11)
C14 .0303(14) .0274(14) .0205(13) -.0008(11) .0077(11) -.0001(11)

loop_
_atom_type_symbol
_atom_type_description
_atom_type_scat_dispersion_real
_atom_type_scat_dispersion_imag
_atom_type_scat_source
C C .0033 .0016 'International Tables Vol C Tables 4.2.6.8 and 6.1.1.4'
H H .0000 .0000 'International Tables Vol C Tables 4.2.6.8 and 6.1.1.4'
N N .0061 .0033 'International Tables Vol C Tables 4.2.6.8 and 6.1.1.4'
S S .1246 .1234 'International Tables Vol C Tables 4.2.6.8 and 6.1.1.4'

loop_
_geom_angle_atom_site_label_1
_geom_angle_atom_site_label_2
_geom_angle_atom_site_label_3
_geom_angle
C3 S1 C11 103.81(13)
C4 S2 C12 99.24(12)
C2 N1 C10 118.5(2)
N1 C2 C3 123.8(3)
N1 C2 H2 118.1
C3 C2 H2 118.1
C4 C3 C2 118.2(2)
C4 C3 S1 118.90(18)
C2 C3 S1 122.9(2)
C3 C4 C5 119.6(2)
C3 C4 S2 119.55(19)
C5 C4 S2 120.8(2)
C10 C5 C4 117.1(2)
C10 C5 C6 118.8(2)
C4 C5 C6 124.1(2)
C7 C6 C5 120.7(3)
C7 C6 H6 119.6
C5 C6 H6 119.6
C6 C7 C8 121.3(3)
C6 C7 H7 119.4
C8 C7 H7 119.4
C9 C8 C7 120.1(3)
C9 C8 H8 119.9
C7 C8 H8 119.9
C8 C9 C10 120.8(3)
C8 C9 H9 119.6
C10 C9 H9 119.6
N1 C10 C9 119.0(2)
N1 C10 C5 122.7(2)
C9 C10 C5 118.3(3)
S1 C11 H11A 109.5
S1 C11 H11B 109.5
H11A C11 H11B 109.5
S1 C11 H11C 109.5
H11A C11 H11C 109.5
H11B C11 H11C 109.5
C13 C12 S2 107.56(19)
C13 C12 H12A 110.2
S2 C12 H12A 110.2
C13 C12 H12B 110.2
S2 C12 H12B 110.2
H12A C12 H12B 108.5
C14 C13 C12 177.5(3)
C13 C14 H14 180.0

loop_
_geom_bond_atom_site_label_1
_geom_bond_atom_site_label_2
_geom_bond_site_symmetry_2
_geom_bond_distance
_geom_bond_publ_flag
S1 C3 . 1.759(3) ?
S1 C11 . 1.808(3) ?
S2 C4 . 1.775(2) ?
S2 C12 . 1.825(3) ?
N1 C2 . 1.320(4) ?
N1 C10 . 1.364(4) ?
C2 C3 . 1.426(3) ?
C2 H2 . .9500 ?
C3 C4 . 1.383(4) ?
C4 C5 . 1.429(3) ?
C5 C10 . 1.425(3) ?
C5 C6 . 1.434(4) ?
C6 C7 . 1.337(4) ?
C6 H6 . .9500 ?
C7 C8 . 1.403(4) ?
C7 H7 . .9500 ?
C8 C9 . 1.374(5) ?
C8 H8 . .9500 ?
C9 C10 . 1.418(4) ?
C9 H9 . .9500 ?
C11 H11A . .9800 ?
C11 H11B . .9800 ?
C11 H11C . .9800 ?
C12 C13 . 1.464(3) ?
C12 H12A . .9900 ?
C12 H12B . .9900 ?
C13 C14 . 1.181(4) ?
C14 H14 . .9500 ?

loop_
_cod_related_entry_id
_cod_related_entry_database
_cod_related_entry_code
1 ChemSpider 21107176
